data_7007453
loop_
_publ_author_name
'Wu, Da-Yu'
'Xie, Li-Xia'
'Zhang, Chang-Li'
'Duan, Chun-Ying'
'Zhao, Yong-Gang'
'Guo, Zi-Jian'

_publ_section_title
;
 Quinoline-based molecular clips for selective fluorescent detection of
 Zn2+.
;
_journal_issue 29
_journal_name_full 'Dalton transactions (Cambridge, England : 2003)'
_journal_page_first 3528
_journal_page_last 3533
_journal_paper_doi 10.1039/b605653a
_journal_year 2006
_chemical_formula_sum 'C36 H32 N6 O4'
_chemical_formula_weight 612.68
_chemical_name_systematic
;
?
;
_space_group_IT_number 19
_symmetry_cell_setting orthorhombic
_symmetry_space_group_name_Hall 'P 2ac 2ab'
_symmetry_space_group_name_H-M 'P 21 21 21'
_atom_sites_solution_hydrogens geom
_atom_sites_solution_primary direct
_atom_sites_solution_secondary difmap
_audit_creation_method SHELXL-97
_cell_angle_alpha 90.00
_cell_angle_beta 90.00
_cell_angle_gamma 90.00
_cell_formula_units_Z 4
_cell_length_a 10.930(2)
_cell_length_b 12.558(2)
_cell_length_c 22.710(4)
_cell_measurement_reflns_used 565
_cell_measurement_temperature 293(2)
_cell_measurement_theta_max 14.25
_cell_measurement_theta_min 2.58
_cell_volume 3117.2(9)
_computing_cell_refinement 'Bruker SMART'
_computing_data_collection 'Bruker SMART'
_computing_data_reduction 'Bruker SAINT'
_computing_molecular_graphics 'Bruker SHELXTL'
_computing_publication_material 'Bruker SHELXTL'
_computing_structure_refinement 'Bruker SHELXTL'
_computing_structure_solution 'Bruker SHELXTL'
_diffrn_ambient_temperature 293(2)
_diffrn_measured_fraction_theta_full 1.000
_diffrn_measured_fraction_theta_max 1.000
_diffrn_measurement_device_type 'CCD area detector'
_diffrn_measurement_method 'phi and omega scans'
_diffrn_radiation_monochromator graphite
_diffrn_radiation_source 'fine-focus sealed tube'
_diffrn_radiation_type MoK\a
_diffrn_radiation_wavelength 0.71073
_diffrn_reflns_av_R_equivalents 0.1239
_diffrn_reflns_av_sigmaI/netI 0.2844
_diffrn_reflns_limit_h_max 12
_diffrn_reflns_limit_h_min -12
_diffrn_reflns_limit_k_max 14
_diffrn_reflns_limit_k_min -14
_diffrn_reflns_limit_l_max 27
_diffrn_reflns_limit_l_min -12
_diffrn_reflns_number 15634
_diffrn_reflns_theta_full 25.00
_diffrn_reflns_theta_max 25.00
_diffrn_reflns_theta_min 1.79
_exptl_absorpt_coefficient_mu 0.087
_exptl_absorpt_correction_type none
_exptl_crystal_colour yellow
_exptl_crystal_density_diffrn 1.305
_exptl_crystal_density_method 'not measured'
_exptl_crystal_description prism
_exptl_crystal_F_000 1288
_exptl_crystal_size_max 0.30
_exptl_crystal_size_mid 0.15
_exptl_crystal_size_min 0.15
_refine_diff_density_max 0.136
_refine_diff_density_min -0.136
_refine_diff_density_rms 0.028
_refine_ls_abs_structure_details 'Flack H D (1983), Acta Cryst. A39, 876-881'
_refine_ls_abs_structure_Flack 0
_refine_ls_extinction_method none
_refine_ls_goodness_of_fit_ref 1.022
_refine_ls_hydrogen_treatment mixed
_refine_ls_matrix_type full
_refine_ls_number_parameters 415
_refine_ls_number_reflns 5475
_refine_ls_number_restraints 0
_refine_ls_restrained_S_all 1.022
_refine_ls_R_factor_all 0.1774
_refine_ls_R_factor_gt 0.0396
_refine_ls_shift/su_max 0.000
_refine_ls_shift/su_mean 0.000
_refine_ls_structure_factor_coef Fsqd
_refine_ls_weighting_details
; calc
[0.00000+1.00000exp(7.50(sin\q/\l)^2^)]/
[\s^2^(Fo^2^)+0.0000+0.0000*P+(0.0000P)^2^+0.0000sin\q/\l]
where P = 0.33333Fo^2^ + 0.66667Fc^2^
;
_refine_ls_weighting_scheme calc
_refine_ls_wR_factor_gt 0.0600
_refine_ls_wR_factor_ref 0.0993
_reflns_number_gt 1609
_reflns_number_total 5475
_reflns_threshold_expression >2sigma(I)
_cod_data_source_file b605653a.txt
_cod_data_source_block QB1
_cod_depositor_comments
;
The following automatic conversions were performed:
'_symmetry_cell_setting' value 'Orthorhombic' changed to 'orthorhombic'
according to '/home/saulius/struct/CIF-dictionaries/cif_core.dic'
dictionary named 'cif_core.dic' version 2.4.1 from 2010-06-29.

Automatic conversion script
Id: cif_fix_enum 1527 2010-12-29 10:47:43Z saulius 
;
_cod_original_cell_volume 3117.2(10)
_cod_original_sg_symbol_H-M P2(1)2(1)2(1)
_cod_database_code 7007453

loop_
_symmetry_equiv_pos_as_xyz
'x, y, z'
'-x+1/2, -y, z+1/2'
'-x, y+1/2, -z+1/2'
'x+1/2, -y+1/2, -z'

loop_
_atom_site_label
_atom_site_type_symbol
_atom_site_fract_x
_atom_site_fract_y
_atom_site_fract_z
_atom_site_U_iso_or_equiv
_atom_site_adp_type
_atom_site_occupancy
_atom_site_symmetry_multiplicity
_atom_site_calc_flag
_atom_site_refinement_flags
_atom_site_disorder_assembly
_atom_site_disorder_group
N1 N 0.4997(4) 0.6713(3) 0.39573(19) 0.0430(11) Uani 1 1 d . . .
N2 N 0.2787(4) 0.7246(3) 0.2871(2) 0.0425(11) Uani 1 1 d . . .
N3 N 0.2026(4) 0.6651(3) 0.2528(2) 0.0466(12) Uani 1 1 d . . .
H3A H 0.2000 0.5970 0.2568 0.056 Uiso 1 1 calc R . .
N4 N 0.3874(4) 0.7406(3) 0.1322(2) 0.0499(13) Uani 1 1 d . . .
H4A H 0.3982 0.8074 0.1258 0.060 Uiso 1 1 calc R . .
N5 N 0.4652(4) 0.6849(3) 0.1680(2) 0.0494(13) Uani 1 1 d . . .
N6 N 0.6992(4) 0.7483(3) 0.2680(2) 0.0507(13) Uani 1 1 d . . .
O1 O 0.1337(4) 0.8084(2) 0.20267(16) 0.0537(11) Uani 1 1 d . . .
O2 O 0.2808(3) 0.5908(3) 0.11019(19) 0.0585(12) Uani 1 1 d . . .
C1 C 0.4452(5) 0.8424(4) 0.3554(2) 0.0488(16) Uani 1 1 d . . .
H1B H 0.3959 0.8809 0.3297 0.059 Uiso 1 1 calc R . .
C2 C 0.5286(5) 0.8927(4) 0.3896(3) 0.0564(18) Uani 1 1 d . . .
H2B H 0.5392 0.9659 0.3863 0.068 Uiso 1 1 calc R . .
C3 C 0.5995(5) 0.8340(4) 0.4302(3) 0.0468(15) Uani 1 1 d . . .
C4 C 0.6885(5) 0.8792(4) 0.4678(3) 0.064(2) Uani 1 1 d . . .
H4B H 0.7021 0.9523 0.4667 0.077 Uiso 1 1 calc R . .
C5 C 0.7533(6) 0.8187(5) 0.5047(3) 0.068(2) Uani 1 1 d . . .
H5B H 0.8119 0.8501 0.5288 0.082 Uiso 1 1 calc R . .
C6 C 0.7344(6) 0.7091(5) 0.5076(3) 0.074(2) Uani 1 1 d . . .
H6B H 0.7780 0.6681 0.5345 0.089 Uiso 1 1 calc R . .
C7 C 0.6513(5) 0.6621(4) 0.4709(3) 0.0590(18) Uani 1 1 d . . .
H7A H 0.6416 0.5886 0.4720 0.071 Uiso 1 1 calc R . .
C8 C 0.5811(5) 0.7219(4) 0.4319(2) 0.0401(13) Uani 1 1 d . . .
C9 C 0.4344(5) 0.7302(4) 0.3595(2) 0.0429(14) Uani 1 1 d . . .
C10 C 0.3491(5) 0.6731(4) 0.3215(2) 0.0445(15) Uani 1 1 d . . .
H10A H 0.3462 0.5991 0.3224 0.053 Uiso 1 1 calc R . .
C11 C 0.1316(5) 0.7137(4) 0.2124(2) 0.0463(15) Uani 1 1 d . . .
C12 C 0.0476(4) 0.6388(4) 0.1799(2) 0.0372(13) Uani 1 1 d . . .
C13 C -0.0086(5) 0.5575(4) 0.2117(2) 0.0492(15) Uani 1 1 d . . .
H13A H 0.0077 0.5502 0.2517 0.059 Uiso 1 1 calc R . .
C14 C -0.0879(5) 0.4880(4) 0.1845(3) 0.0559(17) Uani 1 1 d . . .
H14A H -0.1257 0.4342 0.2060 0.067 Uiso 1 1 calc R . .
C15 C -0.1102(6) 0.4989(4) 0.1263(3) 0.0614(18) Uani 1 1 d . . .
H15A H -0.1625 0.4511 0.1078 0.074 Uiso 1 1 calc R . .
C16 C -0.0565(5) 0.5799(4) 0.0936(3) 0.0581(17) Uani 1 1 d . . .
H16A H -0.0745 0.5869 0.0538 0.070 Uiso 1 1 calc R . .
C17 C 0.0243(5) 0.6508(4) 0.1204(2) 0.0411(14) Uani 1 1 d . . .
C18 C 0.0765(5) 0.7362(4) 0.0813(2) 0.0396(13) Uani 1 1 d . . .
C19 C -0.0049(5) 0.7971(4) 0.0489(2) 0.0517(16) Uani 1 1 d . . .
H19A H -0.0886 0.7871 0.0537 0.062 Uiso 1 1 calc R . .
C20 C 0.0374(6) 0.8728(4) 0.0095(3) 0.0588(18) Uani 1 1 d . . .
H20A H -0.0182 0.9123 -0.0125 0.071 Uiso 1 1 calc R . .
C21 C 0.1608(6) 0.8902(4) 0.0026(3) 0.0596(18) Uani 1 1 d . . .
H21A H 0.1893 0.9403 -0.0242 0.072 Uiso 1 1 calc R . .
C22 C 0.2402(5) 0.8324(4) 0.0360(2) 0.0507(16) Uani 1 1 d . . .
H22A H 0.3236 0.8461 0.0328 0.061 Uiso 1 1 calc R . .
C23 C 0.2010(5) 0.7531(4) 0.0751(2) 0.0416(14) Uani 1 1 d . . .
C24 C 0.2921(5) 0.6874(4) 0.1070(3) 0.0481(15) Uani 1 1 d . . .
C25 C 0.5404(5) 0.7391(4) 0.1981(2) 0.0509(16) Uani 1 1 d . . .
H25A H 0.5437 0.8126 0.1935 0.061 Uiso 1 1 calc R . .
C26 C 0.6220(5) 0.6868(4) 0.2401(3) 0.0472(16) Uani 1 1 d . . .
C27 C 0.6127(5) 0.5754(4) 0.2500(3) 0.0507(16) Uani 1 1 d . . .
H27A H 0.5551 0.5345 0.2301 0.061 Uiso 1 1 calc R . .
C28 C 0.6895(5) 0.5308(4) 0.2889(3) 0.0531(17) Uani 1 1 d . . .
H28A H 0.6854 0.4579 0.2959 0.064 Uiso 1 1 calc R . .
C29 C 0.7759(5) 0.5925(4) 0.3194(3) 0.0495(15) Uani 1 1 d . . .
C30 C 0.8608(5) 0.5522(5) 0.3608(3) 0.0599(18) Uani 1 1 d . . .
H30A H 0.8608 0.4798 0.3694 0.072 Uiso 1 1 calc R . .
C31 C 0.9419(6) 0.6169(5) 0.3881(3) 0.073(2) Uani 1 1 d . . .
H31A H 0.9983 0.5885 0.4144 0.087 Uiso 1 1 calc R . .
C32 C 0.9412(6) 0.7261(5) 0.3769(3) 0.082(2) Uani 1 1 d . . .
H32A H 0.9964 0.7703 0.3962 0.098 Uiso 1 1 calc R . .
C33 C 0.8594(6) 0.7685(5) 0.3377(3) 0.071(2) Uani 1 1 d . . .
H33A H 0.8594 0.8415 0.3309 0.085 Uiso 1 1 calc R . .
C34 C 0.7761(5) 0.7039(4) 0.3078(3) 0.0512(16) Uani 1 1 d . . .
O10 O 0.5012(4) 0.4445(3) 0.4001(2) 0.0764(14) Uani 1 1 d . . .
H10O H 0.4935 0.5191 0.3992 0.092 Uiso 1 1 d R . .
C40 C 0.4010(6) 0.4177(4) 0.4351(3) 0.086(2) Uani 1 1 d . . .
H40A H 0.3964 0.3419 0.4401 0.129 Uiso 1 1 d R . .
H40B H 0.4087 0.4512 0.4729 0.129 Uiso 1 1 d R . .
H40C H 0.3280 0.4426 0.4161 0.129 Uiso 1 1 d R . .
C41 C 0.8468(6) 0.8998(5) 0.1781(3) 0.088(2) Uani 1 1 d . . .
H41A H 0.8764 0.9558 0.1532 0.132 Uiso 1 1 d R . .
H41B H 0.9142 0.8679 0.1987 0.132 Uiso 1 1 d R . .
H41C H 0.8065 0.8469 0.1546 0.132 Uiso 1 1 d R . .
O11 O 0.7606(4) 0.9452(3) 0.2194(2) 0.0710(14) Uani 1 1 d . . .
H11O H 0.7406 0.8812 0.2401 0.085 Uiso 1 1 d R . .

loop_
_atom_site_aniso_label
_atom_site_aniso_U_11
_atom_site_aniso_U_22
_atom_site_aniso_U_33
_atom_site_aniso_U_23
_atom_site_aniso_U_13
_atom_site_aniso_U_12
N1 0.054(3) 0.035(2) 0.040(3) 0.001(2) -0.005(3) -0.007(2)
N2 0.047(3) 0.039(2) 0.042(3) -0.001(2) -0.011(3) -0.003(2)
N3 0.060(3) 0.036(3) 0.044(3) -0.002(2) -0.013(3) -0.004(2)
N4 0.045(3) 0.040(3) 0.064(3) -0.001(3) -0.003(3) -0.003(3)
N5 0.040(3) 0.051(3) 0.057(4) 0.003(3) 0.000(3) 0.007(2)
N6 0.050(3) 0.049(3) 0.053(3) 0.009(3) -0.007(3) -0.007(3)
O1 0.078(3) 0.035(2) 0.048(3) 0.0021(19) -0.013(2) 0.004(2)
O2 0.053(3) 0.035(2) 0.088(3) -0.003(2) -0.010(3) 0.0007(19)
C1 0.058(4) 0.039(3) 0.049(4) 0.004(3) -0.015(3) -0.003(3)
C2 0.073(5) 0.035(3) 0.061(4) 0.003(3) -0.019(4) -0.012(3)
C3 0.053(4) 0.043(3) 0.045(4) -0.002(3) -0.005(3) -0.003(3)
C4 0.068(5) 0.051(4) 0.073(5) 0.002(4) -0.023(4) -0.009(3)
C5 0.080(5) 0.059(4) 0.066(5) 0.001(4) -0.034(4) -0.009(4)
C6 0.081(5) 0.066(4) 0.076(5) 0.015(4) -0.035(4) -0.011(4)
C7 0.073(4) 0.047(4) 0.057(4) 0.005(3) -0.019(4) -0.005(3)
C8 0.042(3) 0.045(3) 0.033(3) 0.007(3) -0.003(3) -0.001(3)
C9 0.058(4) 0.037(3) 0.034(3) -0.001(3) 0.001(3) -0.003(3)
C10 0.048(4) 0.041(3) 0.044(4) -0.006(3) -0.005(3) 0.002(3)
C11 0.057(4) 0.051(3) 0.030(3) 0.001(3) -0.001(3) 0.006(3)
C12 0.033(3) 0.038(3) 0.040(4) -0.002(3) -0.001(3) 0.003(3)
C13 0.046(3) 0.055(3) 0.047(4) -0.005(3) -0.008(3) 0.001(3)
C14 0.055(4) 0.054(4) 0.059(4) 0.020(3) -0.007(4) -0.011(3)
C15 0.062(4) 0.053(4) 0.069(5) 0.006(4) -0.015(4) -0.013(3)
C16 0.059(4) 0.062(4) 0.053(4) 0.009(3) -0.020(4) -0.014(3)
C17 0.051(4) 0.036(3) 0.036(3) -0.004(3) 0.000(3) 0.002(3)
C18 0.049(3) 0.042(3) 0.028(3) -0.005(3) -0.004(3) 0.002(3)
C19 0.063(4) 0.047(3) 0.046(4) 0.003(3) -0.014(3) 0.007(3)
C20 0.082(5) 0.049(4) 0.045(4) 0.007(3) -0.016(4) 0.006(4)
C21 0.073(5) 0.052(4) 0.054(4) 0.014(3) -0.010(4) -0.013(3)
C22 0.050(4) 0.059(4) 0.043(4) 0.000(3) 0.004(3) -0.007(3)
C23 0.053(4) 0.036(3) 0.036(3) -0.009(3) 0.000(3) -0.002(3)
C24 0.043(4) 0.046(3) 0.055(4) -0.005(3) 0.007(3) 0.005(3)
C25 0.052(4) 0.043(3) 0.058(4) 0.000(3) -0.004(4) 0.004(3)
C26 0.045(4) 0.043(3) 0.054(4) 0.008(3) -0.001(4) 0.004(3)
C27 0.055(4) 0.042(3) 0.055(4) -0.006(3) 0.010(4) -0.001(3)
C28 0.056(4) 0.038(3) 0.065(5) 0.003(3) 0.001(4) -0.001(3)
C29 0.050(4) 0.053(4) 0.046(4) 0.002(3) 0.006(4) 0.001(3)
C30 0.067(5) 0.060(4) 0.053(4) 0.012(4) 0.000(4) 0.013(4)
C31 0.067(5) 0.080(5) 0.071(5) 0.001(4) -0.008(5) 0.001(4)
C32 0.075(5) 0.076(5) 0.096(6) 0.007(5) -0.027(5) -0.019(4)
C33 0.074(5) 0.056(4) 0.083(5) 0.004(4) -0.022(5) -0.017(4)
C34 0.056(4) 0.051(4) 0.048(4) -0.003(3) 0.002(4) -0.006(3)
O10 0.083(3) 0.039(2) 0.107(4) -0.003(3) 0.010(3) 0.004(2)
C40 0.095(6) 0.056(4) 0.107(6) 0.007(4) 0.011(5) 0.000(4)
C41 0.086(5) 0.078(5) 0.101(6) -0.009(5) 0.012(5) -0.012(4)
011 0.085(3) 0.041(2) 0.088(4) 0.004(2) -0.007(3) 0.003(2)

loop_
_atom_type_symbol
_atom_type_description
_atom_type_scat_dispersion_real
_atom_type_scat_dispersion_imag
_atom_type_scat_source
C C 0.0033 0.0016 'International Tables Vol C Tables 4.2.6.8 and 6.1.1.4'
H H 0.0000 0.0000 'International Tables Vol C Tables 4.2.6.8 and 6.1.1.4'
N N 0.0061 0.0033 'International Tables Vol C Tables 4.2.6.8 and 6.1.1.4'
O O 0.0106 0.0060 'International Tables Vol C Tables 4.2.6.8 and 6.1.1.4'

loop_
_geom_angle_atom_site_label_1
_geom_angle_atom_site_label_2
_geom_angle_atom_site_label_3
_geom_angle
_geom_angle_site_symmetry_1
_geom_angle_site_symmetry_3
_geom_angle_publ_flag
C9 N1 C8 117.9(4) . . ?
C10 N2 N3 116.2(4) . . ?
C11 N3 N2 119.5(4) . . ?
C11 N3 H3A 120.3 . . ?
N2 N3 H3A 120.3 . . ?
C24 N4 N5 118.2(5) . . ?
C24 N4 H4A 120.9 . . ?
N5 N4 H4A 120.9 . . ?
C25 N5 N4 116.7(5) . . ?
C26 N6 C34 118.8(5) . . ?
C2 C1 C9 118.9(5) . . ?
C2 C1 H1B 120.6 . . ?
C9 C1 H1B 120.6 . . ?
C1 C2 C3 120.1(5) . . ?
C1 C2 H2B 120.0 . . ?
C3 C2 H2B 120.0 . . ?
C4 C3 C2 124.3(5) . . ?
C4 C3 C8 118.6(5) . . ?
C2 C3 C8 117.1(5) . . ?
C5 C4 C3 121.0(6) . . ?
C5 C4 H4B 119.5 . . ?
C3 C4 H4B 119.5 . . ?
C4 C5 C6 120.9(6) . . ?
C4 C5 H5B 119.5 . . ?
C6 C5 H5B 119.5 . . ?
C7 C6 C5 119.7(6) . . ?
C7 C6 H6B 120.1 . . ?
C5 C6 H6B 120.1 . . ?
C6 C7 C8 121.5(5) . . ?
C6 C7 H7A 119.3 . . ?
C8 C7 H7A 119.3 . . ?
N1 C8 C7 119.4(5) . . ?
N1 C8 C3 122.3(5) . . ?
C7 C8 C3 118.2(5) . . ?
N1 C9 C1 123.6(5) . . ?
N1 C9 C10 116.1(5) . . ?
C1 C9 C10 120.3(5) . . ?
N2 C10 C9 120.0(5) . . ?
N2 C10 H10A 120.0 . . ?
C9 C10 H10A 120.0 . . ?
O1 C11 N3 124.0(6) . . ?
O1 C11 C12 122.3(5) . . ?
N3 C11 C12 113.7(5) . . ?
C17 C12 C13 120.4(5) . . ?
C17 C12 C11 121.5(5) . . ?
C13 C12 C11 118.1(5) . . ?
C14 C13 C12 120.6(6) . . ?
C14 C13 H13A 119.7 . . ?
C12 C13 H13A 119.7 . . ?
C15 C14 C13 119.2(6) . . ?
C15 C14 H14A 120.4 . . ?
C13 C14 H14A 120.4 . . ?
C14 C15 C16 121.4(6) . . ?
C14 C15 H15A 119.3 . . ?
C16 C15 H15A 119.3 . . ?
C15 C16 C17 120.1(6) . . ?
C15 C16 H16A 120.0 . . ?
C17 C16 H16A 120.0 . . ?
C12 C17 C16 118.3(5) . . ?
C12 C17 C18 125.8(5) . . ?
C16 C17 C18 115.9(5) . . ?
C19 C18 C23 119.5(5) . . ?
C19 C18 C17 117.6(5) . . ?
C23 C18 C17 122.8(5) . . ?
C18 C19 C20 120.5(6) . . ?
C18 C19 H19A 119.7 . . ?
C20 C19 H19A 119.7 . . ?
C21 C20 C19 120.6(6) . . ?
C21 C20 H20A 119.7 . . ?
C19 C20 H20A 119.7 . . ?
C22 C21 C20 118.5(6) . . ?
C22 C21 H21A 120.7 . . ?
C20 C21 H21A 120.7 . . ?
C21 C22 C23 122.4(5) . . ?
C21 C22 H22A 118.8 . . ?
C23 C22 H22A 118.8 . . ?
C18 C23 C22 118.3(5) . . ?
C18 C23 C24 121.6(5) . . ?
C22 C23 C24 120.0(5) . . ?
O2 C24 N4 122.7(5) . . ?
O2 C24 C23 120.9(5) . . ?
N4 C24 C23 116.4(5) . . ?
N5 C25 C26 120.5(5) . . ?
N5 C25 H25A 119.8 . . ?
C26 C25 H25A 119.8 . . ?
N6 C26 C27 123.4(6) . . ?
N6 C26 C25 116.4(5) . . ?
C27 C26 C25 120.2(6) . . ?
C28 C27 C26 118.1(6) . . ?
C28 C27 H27A 121.0 . . ?
C26 C27 H27A 121.0 . . ?
C27 C28 C29 121.0(5) . . ?
C27 C28 H28A 119.5 . . ?
C29 C28 H28A 119.5 . . ?
C28 C29 C30 124.8(6) . . ?
C28 C29 C34 116.9(6) . . ?
C30 C29 C34 118.2(6) . . ?
C31 C30 C29 121.3(6) . . ?
C31 C30 H30A 119.3 . . ?
C29 C30 H30A 119.3 . . ?
C30 C31 C32 120.2(7) . . ?
C30 C31 H31A 119.9 . . ?
C32 C31 H31A 119.9 . . ?
C33 C32 C31 120.3(7) . . ?
C33 C32 H32A 119.8 . . ?
C31 C32 H32A 119.8 . . ?
C32 C33 C34 121.0(6) . . ?
C32 C33 H33A 119.5 . . ?
C34 C33 H33A 119.5 . . ?
N6 C34 C33 119.4(6) . . ?
N6 C34 C29 121.7(6) . . ?
C33 C34 C29 118.9(6) . . ?
C40 O10 H10O 100.5 . . ?
O10 C40 H40A 110.3 . . ?
O10 C40 H40B 109.6 . . ?
H40A C40 H40B 109.5 . . ?
O10 C40 H40C 108.5 . . ?
H40A C40 H40C 109.5 . . ?
H40B C40 H40C 109.5 . . ?
011 C41 H41A 108.3 . . ?
011 C41 H41B 110.5 . . ?
H41A C41 H41B 109.5 . . ?
011 C41 H41C 109.6 . . ?
H41A C41 H41C 109.5 . . ?
H41B C41 H41C 109.5 . . ?
C41 011 H11O 97.9 . . ?

loop_
_geom_bond_atom_site_label_1
_geom_bond_atom_site_label_2
_geom_bond_distance
_geom_bond_site_symmetry_2
_geom_bond_publ_flag
N1 C9 1.317(6) . ?
N1 C8 1.368(6) . ?
N2 C10 1.273(6) . ?
N2 N3 1.363(5) . ?
N3 C11 1.347(6) . ?
N3 H3A 0.8600 . ?
N4 C24 1.363(6) . ?
N4 N5 1.369(5) . ?
N4 H4A 0.8600 . ?
N5 C25 1.268(6) . ?
N6 C26 1.308(6) . ?
N6 C34 1.355(7) . ?
O1 C11 1.210(5) . ?
O2 C24 1.222(6) . ?
C1 C2 1.352(7) . ?
C1 C9 1.417(6) . ?
C1 H1B 0.9300 . ?
C2 C3 1.413(7) . ?
C2 H2B 0.9300 . ?
C3 C4 1.412(7) . ?
C3 C8 1.423(6) . ?
C4 C5 1.336(7) . ?
C4 H4B 0.9300 . ?
C5 C6 1.393(7) . ?
C5 H5B 0.9300 . ?
C6 C7 1.367(7) . ?
C6 H6B 0.9300 . ?
C7 C8 1.391(7) . ?
C7 H7A 0.9300 . ?
C9 C10 1.459(7) . ?
C10 H10A 0.9300 . ?
C11 C12 1.508(7) . ?
C12 C17 1.382(7) . ?
C12 C13 1.393(7) . ?
C13 C14 1.376(7) . ?
C13 H13A 0.9300 . ?
C14 C15 1.351(8) . ?
C14 H14A 0.9300 . ?
C15 C16 1.390(7) . ?
C15 H15A 0.9300 . ?
C16 C17 1.394(7) . ?
C16 H16A 0.9300 . ?
C17 C18 1.505(7) . ?
C18 C19 1.384(6) . ?
C18 C23 1.385(6) . ?
C19 C20 1.386(7) . ?
C19 H19A 0.9300 . ?
C20 C21 1.375(7) . ?
C20 H20A 0.9300 . ?
C21 C22 1.363(7) . ?
C21 H21A 0.9300 . ?
C22 C23 1.401(7) . ?
C22 H22A 0.9300 . ?
C23 C24 1.483(7) . ?
C25 C26 1.460(7) . ?
C25 H25A 0.9300 . ?
C26 C27 1.421(6) . ?
C27 C28 1.341(7) . ?
C27 H27A 0.9300 . ?
C28 C29 1.403(7) . ?
C28 H28A 0.9300 . ?
C29 C30 1.415(7) . ?
C29 C34 1.423(7) . ?
C30 C31 1.354(7) . ?
C30 H30A 0.9300 . ?
C31 C32 1.394(7) . ?
C31 H31A 0.9300 . ?
C32 C33 1.370(8) . ?
C32 H32A 0.9300 . ?
C33 C34 1.395(7) . ?
C33 H33A 0.9300 . ?
O10 C40 1.395(7) . ?
O10 H10O 0.9418 . ?
C40 H40A 0.9600 . ?
C40 H40B 0.9600 . ?
C40 H40C 0.9601 . ?
C41 O11 1.445(7) . ?
C41 H41A 0.9599 . ?
C41 H41B 0.9600 . ?
C41 H41C 0.9599 . ?
O11 H11O 0.9565 . ?

loop_
_cod_related_entry_id
_cod_related_entry_database
_cod_related_entry_code
1 ChemSpider 21175454
